data_4331922
loop_
_publ_author_name
'Kudo, Satoshi'
'Miyazaki, Akira'
'Enoki, Toshiaki'
'Golhen, St\'ephane'
'Ouahab, Lahc\`ene'
'Toita, Takashi'
'Yamada, Jun-ichi'

_publ_section_title
;
 Pressure Effect on Bulk Weak Ferromagnets:&#x00A0;
 (BDH-TTP)[M(isoq)2(NCS)4] (M = CrIII, FeIII; isoq = Isoquinoline)
;
_journal_issue 9
_journal_name_full 'Inorganic Chemistry'
_journal_page_first 3718
_journal_page_last 3725
_journal_paper_doi 10.1021/ic0518778
_journal_volume 45
_journal_year 2006
_chemical_formula_moiety 'C22 H14 Fe N6 S4, C10 H8 S8'
_chemical_formula_sum 'C32 H22 Fe N6 S12'
_chemical_formula_weight 931.13
_chemical_name_systematic
; 
 ? 
;
_space_group_IT_number 15
_symmetry_cell_setting monoclinic
_symmetry_space_group_name_Hall '-C 2yc'
_symmetry_space_group_name_H-M 'C 1 2/c 1'
_atom_sites_solution_hydrogens geom
_atom_sites_solution_primary direct
_atom_sites_solution_secondary difmap
_audit_creation_method SHELXL-97
_cell_angle_alpha 90.00
_cell_angle_beta 93.7432(14)
_cell_angle_gamma 90.00
_cell_formula_units_Z 4
_cell_length_a 16.1770(6)
_cell_length_b 19.0467(6)
_cell_length_c 12.4388(5)
_cell_measurement_temperature 18(2)
_cell_volume 3824.4(2)
_computing_cell_refinement 'HKL Scalepack (Otwinowski & Minor 1997)'
_computing_data_collection 'Collect (Nonius BV, 1997-2000)'
_computing_data_reduction 'HKL Denzo and Scalepack (Otwinowski & Minor 1997)'
_computing_structure_refinement 'SHELXL-97 (Sheldrick, 1997)'
_computing_structure_solution 'SHELXS-97 (Sheldrick, 1990)'
_diffrn_ambient_temperature 18(2)
_diffrn_detector_area_resol_mean 9
_diffrn_measured_fraction_theta_full 0.863
_diffrn_measured_fraction_theta_max 0.863
_diffrn_measurement_device '95mm CCD camera on \k-goniostat'
_diffrn_measurement_device_type KappaCCD
_diffrn_measurement_method CCD
_diffrn_radiation_monochromator 'horizonally mounted graphite crystal'
_diffrn_radiation_source 'fine-focus sealed tube'
_diffrn_radiation_type MoK\a
_diffrn_radiation_wavelength 0.71073
_diffrn_reflns_av_R_equivalents 0.0216
_diffrn_reflns_av_sigmaI/netI 0.0359
_diffrn_reflns_limit_h_max 16
_diffrn_reflns_limit_h_min -17
_diffrn_reflns_limit_k_max 24
_diffrn_reflns_limit_k_min -24
_diffrn_reflns_limit_l_max 16
_diffrn_reflns_limit_l_min -16
_diffrn_reflns_number 7316
_diffrn_reflns_theta_full 27.49
_diffrn_reflns_theta_max 27.49
_diffrn_reflns_theta_min 2.27
_exptl_absorpt_coefficient_mu 1.085
_exptl_absorpt_correction_type empirical
_exptl_crystal_density_diffrn 1.617
_exptl_crystal_density_method 'not measured'
_exptl_crystal_F_000 1896
_refine_diff_density_max 0.482
_refine_diff_density_min -0.532
_refine_diff_density_rms 0.082
_refine_ls_extinction_method none
_refine_ls_goodness_of_fit_ref 1.063
_refine_ls_hydrogen_treatment mixed
_refine_ls_matrix_type full
_refine_ls_number_parameters 275
_refine_ls_number_reflns 3796
_refine_ls_number_restraints 0
_refine_ls_restrained_S_all 1.063
_refine_ls_R_factor_all 0.0494
_refine_ls_R_factor_gt 0.0381
_refine_ls_shift/su_max 0.091
_refine_ls_shift/su_mean 0.003
_refine_ls_structure_factor_coef Fsqd
_refine_ls_weighting_details 'calc w=1/[\s^2^(Fo^2^)+(0.0355P)^2^+13.8491P] where P=(Fo^2^+2Fc^2^)/3'
_refine_ls_weighting_scheme calc
_refine_ls_wR_factor_gt 0.0883
_refine_ls_wR_factor_ref 0.0935
_reflns_number_gt 3192
_reflns_number_total 3796
_reflns_threshold_expression >2sigma(I)
_cod_data_source_file ic0518778sup1.cif
_cod_data_source_block bdhfe18k
_cod_original_sg_symbol_H-M C2/c
_cod_database_code 4331922

loop_
_symmetry_equiv_pos_as_xyz
'x, y, z'
'-x, y, -z+1/2'
'x+1/2, y+1/2, z'
'-x+1/2, y+1/2, -z+1/2'
'-x, -y, -z'
'x, -y, z-1/2'
'-x+1/2, -y+1/2, -z'
'x+1/2, -y+1/2, z-1/2'

loop_
_atom_site_label
_atom_site_type_symbol
_atom_site_fract_x
_atom_site_fract_y
_atom_site_fract_z
_atom_site_U_iso_or_equiv
_atom_site_adp_type
_atom_site_occupancy
_atom_site_symmetry_multiplicity
_atom_site_calc_flag
_atom_site_refinement_flags
_atom_site_disorder_assembly
_atom_site_disorder_group
Fe Fe 0.2500 0.2500 0.0000 0.01255(14) Uani 1 2 d S . .
S1 S 0.49477(4) 0.39539(4) 0.00315(6) 0.01752(17) Uani 1 1 d . . .
S2 S 0.39174(5) 0.11772(4) -0.25889(6) 0.02000(17) Uani 1 1 d . . .
N1 N 0.35116(14) 0.31397(12) 0.00151(18) 0.0166(5) Uani 1 1 d . . .
N2 N 0.30077(14) 0.18432(12) -0.10615(18) 0.0175(5) Uani 1 1 d . . .
N3 N 0.30951(14) 0.19061(12) 0.13096(17) 0.0141(5) Uani 1 1 d . . .
C1 C 0.41138(17) 0.34774(13) 0.0021(2) 0.0149(6) Uani 1 1 d . . .
C2 C 0.33865(17) 0.15602(13) -0.1700(2) 0.0161(6) Uani 1 1 d . . .
C3 C 0.35110(17) 0.22169(15) 0.2128(2) 0.0166(6) Uani 1 1 d . . .
H3 H 0.3511(19) 0.2723(17) 0.214(2) 0.020 Uiso 1 1 d . . .
C4 C 0.39472(16) 0.18491(14) 0.2972(2) 0.0139(5) Uani 1 1 d . . .
C5 C 0.43896(18) 0.21963(15) 0.3834(2) 0.0176(6) Uani 1 1 d . . .
H5 H 0.4372(19) 0.2673(17) 0.387(2) 0.021 Uiso 1 1 d . . .
C6 C 0.48099(18) 0.18138(15) 0.4627(2) 0.0183(6) Uani 1 1 d . . .
H6 H 0.5086(19) 0.2065(17) 0.520(3) 0.022 Uiso 1 1 d . . .
C7 C 0.47999(18) 0.10735(16) 0.4586(2) 0.0193(6) Uani 1 1 d . . .
H7 H 0.508(2) 0.0875(18) 0.508(3) 0.023 Uiso 1 1 d . . .
C8 C 0.43796(18) 0.07224(16) 0.3765(2) 0.0196(6) Uani 1 1 d . . .
H8 H 0.4375(19) 0.0234(18) 0.374(2) 0.023 Uiso 1 1 d . . .
C9 C 0.39426(17) 0.11016(14) 0.2928(2) 0.0165(6) Uani 1 1 d . . .
C10 C 0.34900(18) 0.07825(15) 0.2050(2) 0.0183(6) Uani 1 1 d . . .
H10 H 0.3475(19) 0.0299(18) 0.198(2) 0.022 Uiso 1 1 d . . .
C11 C 0.30898(18) 0.11862(14) 0.1281(2) 0.0154(6) Uani 1 1 d . . .
H11 H 0.2826(19) 0.0999(16) 0.073(3) 0.019 Uiso 1 1 d . . .
S3 S 0.26454(5) 0.14023(4) 0.52938(6) 0.01927(17) Uani 1 1 d . A .
S4 S 0.16653(4) 0.22485(4) 0.36521(6) 0.01747(17) Uani 1 1 d . . .
S5 S 0.11216(4) 0.08469(4) 0.24005(6) 0.01894(17) Uani 1 1 d . . .
S6 S 0.21255(5) -0.00065(4) 0.39807(7) 0.0285(2) Uani 1 1 d . . .
C12 C 0.27252(18) 0.23063(15) 0.5380(2) 0.0174(6) Uani 1 1 d . . .
C13 C 0.20077(17) 0.14226(15) 0.4111(2) 0.0182(6) Uani 1 1 d . . .
C14 C 0.17775(17) 0.08251(14) 0.3565(2) 0.0179(6) Uani 1 1 d . A .
C15A C 0.1432(4) -0.0027(3) 0.1910(4) 0.0189(9) Uani 0.553(6) 1 d P A 1
H15A H 0.105(4) -0.019(3) 0.145(5) 0.023 Uiso 0.553(6) 1 d P A 1
H15B H 0.194(4) 0.002(3) 0.154(5) 0.023 Uiso 0.553(6) 1 d P A 1
C15B C 0.0844(4) -0.0051(3) 0.2466(5) 0.0189(9) Uani 0.447(6) 1 d P A 2
H15C H 0.042(4) -0.010(4) 0.303(6) 0.023 Uiso 0.447(6) 1 d P A 2
H15D H 0.070(4) -0.023(4) 0.169(7) 0.023 Uiso 0.447(6) 1 d P A 2
C16 C 0.1586(2) -0.04763(16) 0.2875(3) 0.0225(6) Uani 1 1 d . A .
H16A H 0.116(2) -0.0650(18) 0.318(3) 0.027 Uiso 1 1 d . . .
H16B H 0.183(2) -0.0944(18) 0.270(3) 0.027 Uiso 1 1 d . . .

loop_
_atom_site_aniso_label
_atom_site_aniso_U_11
_atom_site_aniso_U_22
_atom_site_aniso_U_33
_atom_site_aniso_U_23
_atom_site_aniso_U_13
_atom_site_aniso_U_12
Fe 0.0105(3) 0.0167(3) 0.0105(3) 0.00132(19) 0.0010(2) -0.0008(2)
S1 0.0141(4) 0.0207(3) 0.0179(4) -0.0006(3) 0.0020(3) -0.0038(3)
S2 0.0201(4) 0.0232(4) 0.0171(4) -0.0013(3) 0.0034(3) 0.0035(3)
N1 0.0153(13) 0.0207(12) 0.0136(12) 0.0022(9) 0.0002(9) -0.0008(10)
N2 0.0159(13) 0.0205(12) 0.0161(13) 0.0010(9) 0.0003(10) 0.0006(9)
N3 0.0098(12) 0.0199(11) 0.0128(12) 0.0026(9) 0.0026(9) -0.0004(9)
C1 0.0191(16) 0.0173(13) 0.0086(13) 0.0007(10) 0.0022(11) 0.0033(11)
C2 0.0150(15) 0.0159(12) 0.0169(14) 0.0035(10) -0.0021(11) -0.0014(10)
C3 0.0139(16) 0.0206(14) 0.0160(15) -0.0006(10) 0.0064(11) -0.0012(10)
C4 0.0089(14) 0.0202(13) 0.0131(14) 0.0008(10) 0.0039(11) -0.0004(10)
C5 0.0153(16) 0.0223(14) 0.0157(15) 0.0000(11) 0.0051(11) -0.0027(11)
C6 0.0129(15) 0.0297(15) 0.0121(14) -0.0022(11) 0.0005(11) -0.0037(11)
C7 0.0131(16) 0.0312(16) 0.0134(15) 0.0051(11) 0.0002(12) 0.0055(12)
C8 0.0216(17) 0.0224(14) 0.0147(15) 0.0022(11) 0.0012(12) 0.0009(11)
C9 0.0125(16) 0.0224(14) 0.0148(14) -0.0014(10) 0.0033(11) -0.0003(10)
C10 0.0192(17) 0.0198(14) 0.0161(15) 0.0009(11) 0.0015(12) 0.0000(11)
C11 0.0145(15) 0.0173(13) 0.0146(14) -0.0005(10) 0.0016(11) -0.0030(10)
S3 0.0200(4) 0.0212(3) 0.0162(4) -0.0013(3) -0.0018(3) 0.0012(3)
S4 0.0166(4) 0.0207(3) 0.0149(4) 0.0000(3) -0.0004(3) 0.0001(3)
S5 0.0186(4) 0.0223(3) 0.0157(4) -0.0001(3) -0.0001(3) -0.0007(3)
S6 0.0345(5) 0.0208(4) 0.0281(4) 0.0067(3) -0.0134(4) -0.0069(3)
C12 0.0156(15) 0.0239(14) 0.0131(14) -0.0014(10) 0.0044(11) -0.0010(11)
C13 0.0141(16) 0.0236(14) 0.0171(15) 0.0006(11) 0.0026(11) -0.0004(11)
C14 0.0150(16) 0.0208(14) 0.0186(15) -0.0004(10) 0.0063(11) -0.0036(11)
C15A 0.020(3) 0.023(2) 0.013(2) -0.0012(15) 0.0002(16) -0.0047(16)
C15B 0.020(3) 0.023(2) 0.013(2) -0.0012(15) 0.0002(16) -0.0047(16)
C16 0.0212(18) 0.0232(15) 0.0234(17) -0.0019(12) 0.0038(13) -0.0032(12)

loop_
_atom_type_symbol
_atom_type_description
_atom_type_scat_dispersion_real
_atom_type_scat_dispersion_imag
_atom_type_scat_source
C C 0.0033 0.0016 'International Tables Vol C Tables 4.2.6.8 and 6.1.1.4'
H H 0.0000 0.0000 'International Tables Vol C Tables 4.2.6.8 and 6.1.1.4'
Fe Fe 0.3463 0.8444 'International Tables Vol C Tables 4.2.6.8 and 6.1.1.4'
N N 0.0061 0.0033 'International Tables Vol C Tables 4.2.6.8 and 6.1.1.4'
S S 0.1246 0.1234 'International Tables Vol C Tables 4.2.6.8 and 6.1.1.4'

loop_
_geom_angle_atom_site_label_1
_geom_angle_atom_site_label_2
_geom_angle_atom_site_label_3
_geom_angle
_geom_angle_site_symmetry_1
_geom_angle_site_symmetry_3
N2 Fe N2 180.0 7 .
N2 Fe N1 90.90(9) 7 7
N2 Fe N1 89.10(9) . 7
N2 Fe N1 89.10(9) 7 .
N2 Fe N1 90.90(9) . .
N1 Fe N1 180.0 7 .
N2 Fe N3 89.34(9) 7 7
N2 Fe N3 90.66(9) . 7
N1 Fe N3 89.31(8) 7 7
N1 Fe N3 90.69(8) . 7
N2 Fe N3 90.66(9) 7 .
N2 Fe N3 89.34(9) . .
N1 Fe N3 90.69(8) 7 .
N1 Fe N3 89.31(8) . .
N3 Fe N3 180.0 7 .
C1 N1 Fe 176.8(2) . .
C2 N2 Fe 168.6(2) . .
C3 N3 C11 118.0(2) . .
C3 N3 Fe 121.74(18) . .
C11 N3 Fe 120.18(18) . .
N1 C1 S1 179.5(3) . .
N2 C2 S2 179.3(3) . .
N3 C3 C4 123.7(3) . .
C3 C4 C5 122.4(2) . .
C3 C4 C9 117.8(2) . .
C5 C4 C9 119.9(3) . .
C6 C5 C4 120.0(3) . .
C5 C6 C7 120.1(3) . .
C8 C7 C6 121.4(3) . .
C7 C8 C9 120.0(3) . .
C10 C9 C8 123.9(3) . .
C10 C9 C4 117.5(3) . .
C8 C9 C4 118.6(3) . .
C11 C10 C9 120.0(3) . .
C10 C11 N3 123.1(3) . .
C12 S3 C13 93.89(14) . .
C12 S4 C13 93.41(14) 7_556 .
C14 S5 C15B 94.7(2) . .
C14 S5 C15A 95.1(2) . .
C15B S5 C15A 39.0(3) . .
C14 S6 C16 95.33(14) . .
C12 C12 S4 118.0(3) 7_556 7_556
C12 C12 S3 117.3(3) 7_556 .
S4 C12 S3 124.65(17) 7_556 .
C14 C13 S3 122.0(2) . .
C14 C13 S4 121.1(2) . .
S3 C13 S4 116.94(16) . .
C13 C14 S5 121.8(2) . .
C13 C14 S6 122.4(2) . .
S5 C14 S6 115.80(16) . .
C16 C15A S5 106.7(3) . .
C16 C15B S5 109.6(4) . .
C15A C16 C15B 47.8(4) . .
C15A C16 S6 112.1(3) . .
C15B C16 S6 108.9(3) . .

loop_
_geom_bond_atom_site_label_1
_geom_bond_atom_site_label_2
_geom_bond_distance
_geom_bond_site_symmetry_2
Fe N2 2.031(2) 7
Fe N2 2.031(2) .
Fe N1 2.039(2) 7
Fe N1 2.039(2) .
Fe N3 2.158(2) 7
Fe N3 2.158(2) .
S1 C1 1.625(3) .
S2 C2 1.617(3) .
N1 C1 1.167(4) .
N2 C2 1.166(4) .
N3 C3 1.323(4) .
N3 C11 1.372(3) .
C3 C4 1.412(4) .
C4 C5 1.414(4) .
C4 C9 1.425(4) .
C5 C6 1.371(4) .
C6 C7 1.411(4) .
C7 C8 1.364(4) .
C8 C9 1.418(4) .
C9 C10 1.412(4) .
C10 C11 1.358(4) .
S3 C12 1.729(3) .
S3 C13 1.741(3) .
S4 C12 1.728(3) 7_556
S4 C13 1.751(3) .
S5 C14 1.739(3) .
S5 C15B 1.771(6) .
S5 C15A 1.854(5) .
S6 C14 1.748(3) .
S6 C16 1.816(3) .
C12 C12 1.371(6) 7_556
C12 S4 1.728(3) 7_556
C13 C14 1.365(4) .
C15A C16 1.482(6) .
C15B C16 1.509(7) .
